data_4061444
loop_
_publ_author_name
'Oberbeckmann-Winter, Nicola'
'Braunstein, Pierre'
'Welter, Richard'

_publ_section_title
;
 Palladium Phosphino-Iminolate Complexes as Metalloligands for Coinage Metals:
 A Versatile, Ambivalent Behavior
;
_journal_coden_ASTM ORGND7
_journal_issue 13
_journal_name_full Organometallics
_journal_page_first 3149
_journal_page_last 3157
_journal_paper_doi 10.1021/om050156d
_journal_volume 24
_journal_year 2005
_chemical_formula_moiety 'C23 H25 N2 O P Pd'
_chemical_formula_sum 'C23 H25 N2 O P Pd'
_chemical_formula_weight 482.82
_space_group_IT_number 14
_symmetry_cell_setting monoclinic
_symmetry_space_group_name_Hall '-P 2yn'
_symmetry_space_group_name_H-M 'P 1 21/n 1'
_cell_angle_alpha 90.00
_cell_angle_beta 99.16(5)
_cell_angle_gamma 90.00
_cell_formula_units_Z 4
_cell_length_a 9.1050(10)
_cell_length_b 24.945(5)
_cell_length_c 9.6260(10)
_cell_measurement_temperature 173(2)
_cell_volume 2158.4(5)
_diffrn_ambient_temperature 173(2)
_exptl_crystal_density_diffrn 1.486
_cod_depositor_comments
;
 Updated bibliographic information.

 Antanas Vaitkus,
 2019-10-02
;
_cod_original_sg_symbol_H-M 'P 21/n'
_cod_database_code 4061444

loop_
_symmetry_equiv_pos_as_xyz
'x, y, z'
'-x+1/2, y+1/2, -z+1/2'
'-x, -y, -z'
'x-1/2, -y-1/2, z-1/2'

loop_
_atom_site_label
_atom_site_type_symbol
_atom_site_fract_x
_atom_site_fract_y
_atom_site_fract_z
_atom_site_U_iso_or_equiv
_atom_site_adp_type
_atom_site_occupancy
_atom_site_symmetry_multiplicity
_atom_site_calc_flag
_atom_site_refinement_flags
_atom_site_disorder_assembly
_atom_site_disorder_group
Pd Pd 0.81379(4) 0.163076(12) 0.49164(3) 0.03190(17) Uani 1 1 d . . .
P P 0.67984(14) 0.09000(4) 0.43098(11) 0.0320(3) Uani 1 1 d . . .
O O 0.7700(4) 0.13981(12) 0.6913(3) 0.0397(8) Uani 1 1 d . . .
N1 N 0.9527(5) 0.22843(14) 0.5728(4) 0.0368(10) Uani 1 1 d . . .
C12 C 0.7755(6) 0.03321(16) 0.3693(4) 0.0328(12) Uani 1 1 d . . .
N2 N 0.6287(5) 0.06965(15) 0.5832(4) 0.0399(10) Uani 1 1 d . . .
C10 C 0.6869(6) 0.09778(17) 0.6917(5) 0.0358(11) Uani 1 1 d . . .
C2 C 0.8391(6) 0.16558(17) 0.1749(5) 0.0387(13) Uani 1 1 d . . .
H2 H 0.7839 0.1332 0.1614 0.046 Uiso 1 1 calc . . .
C1 C 0.8648(5) 0.18870(16) 0.3085(4) 0.0332(11) Uani 1 1 d . . .
C18 C 0.5058(6) 0.09322(16) 0.3091(5) 0.0326(11) Uani 1 1 d . . .
C7 C 0.9528(8) 0.2674(2) 0.4601(6) 0.0621(17) Uani 1 1 d . . .
H7A H 1.0453 0.2889 0.4770 0.075 Uiso 1 1 calc . . .
H7B H 0.8671 0.2920 0.4571 0.075 Uiso 1 1 calc . . .
C17 C 0.7096(6) -0.01737(18) 0.3636(5) 0.0416(12) Uani 1 1 d . . .
H17 H 0.6141 -0.0218 0.3898 0.050 Uiso 1 1 calc . . .
C23 C 0.3824(7) 0.1160(2) 0.3542(6) 0.0482(14) Uani 1 1 d . . .
H23 H 0.3905 0.1295 0.4475 0.058 Uiso 1 1 calc . . .
C13 C 0.9160(7) 0.03854(18) 0.3343(5) 0.0434(14) Uani 1 1 d . . .
H13 H 0.9629 0.0727 0.3398 0.052 Uiso 1 1 calc . . .
C11 C 0.6557(7) 0.0804(2) 0.8348(5) 0.0564(16) Uani 1 1 d . . .
H11A H 0.7498 0.0730 0.8966 0.085 Uiso 1 1 calc . . .
H11B H 0.5944 0.0479 0.8248 0.085 Uiso 1 1 calc . . .
H11C H 0.6026 0.1091 0.8758 0.085 Uiso 1 1 calc . . .
C6 C 0.9427(6) 0.23753(19) 0.3216(5) 0.0469(14) Uani 1 1 d . . .
C19 C 0.4931(6) 0.0746(2) 0.1717(5) 0.0446(13) Uani 1 1 d . . .
H19 H 0.5771 0.0598 0.1384 0.053 Uiso 1 1 calc . . .
C5 C 0.9984(7) 0.2598(2) 0.2086(6) 0.0572(16) Uani 1 1 d . . .
H5 H 1.0548 0.2920 0.2210 0.069 Uiso 1 1 calc . . .
C3 C 0.8918(6) 0.1884(2) 0.0616(5) 0.0484(14) Uani 1 1 d . . .
H3 H 0.8726 0.1717 -0.0282 0.058 Uiso 1 1 calc . . .
C20 C 0.3565(8) 0.0777(2) 0.0825(6) 0.0593(17) Uani 1 1 d . . .
H20 H 0.3466 0.0644 -0.0109 0.071 Uiso 1 1 calc . . .
C21 C 0.2368(7) 0.1001(3) 0.1308(7) 0.0640(18) Uani 1 1 d . . .
H21 H 0.1439 0.1023 0.0701 0.077 Uiso 1 1 calc . . .
C16 C 0.7826(7) -0.06046(18) 0.3202(6) 0.0496(15) Uani 1 1 d . . .
H16 H 0.7370 -0.0948 0.3156 0.060 Uiso 1 1 calc . . .
C4 C 0.9725(7) 0.2357(2) 0.0790(5) 0.0562(16) Uani 1 1 d . . .
H4 H 1.0098 0.2513 0.0016 0.067 Uiso 1 1 calc . . .
C8 C 1.1037(8) 0.2057(2) 0.6130(8) 0.084(2) Uani 1 1 d . . .
H8A H 1.1028 0.1793 0.6882 0.126 Uiso 1 1 calc . . .
H8B H 1.1737 0.2345 0.6464 0.126 Uiso 1 1 calc . . .
H8C H 1.1347 0.1883 0.5312 0.126 Uiso 1 1 calc . . .
C15 C 0.9221(8) -0.0548(2) 0.2830(6) 0.0540(16) Uani 1 1 d . . .
H15 H 0.9717 -0.0849 0.2518 0.065 Uiso 1 1 calc . . .
C14 C 0.9884(6) -0.0055(2) 0.2913(6) 0.0537(15) Uani 1 1 d . . .
H14 H 1.0850 -0.0015 0.2674 0.064 Uiso 1 1 calc . . .
C9 C 0.9105(10) 0.2546(3) 0.6971(8) 0.087(2) Uani 1 1 d . . .
H9A H 0.9097 0.2280 0.7721 0.131 Uiso 1 1 calc . . .
H9B H 0.8111 0.2703 0.6727 0.131 Uiso 1 1 calc . . .
H9C H 0.9824 0.2829 0.7298 0.131 Uiso 1 1 calc . . .
C22 C 0.2492(7) 0.1193(2) 0.2655(7) 0.0579(16) Uani 1 1 d . . .
H22 H 0.1654 0.1349 0.2974 0.070 Uiso 1 1 calc . . .

loop_
_atom_site_aniso_label
_atom_site_aniso_U_11
_atom_site_aniso_U_22
_atom_site_aniso_U_33
_atom_site_aniso_U_23
_atom_site_aniso_U_13
_atom_site_aniso_U_12
Pd 0.0292(4) 0.02939(17) 0.03794(18) -0.00183(12) 0.00787(15) -0.00529(14)
P 0.0281(10) 0.0316(5) 0.0370(6) -0.0012(4) 0.0079(5) -0.0056(5)
O 0.046(3) 0.0390(16) 0.0373(16) -0.0049(12) 0.0154(15) -0.0088(16)
N1 0.037(3) 0.0327(17) 0.041(2) -0.0057(14) 0.0085(18) -0.0063(18)
C12 0.024(4) 0.034(2) 0.039(2) -0.0002(16) 0.001(2) -0.001(2)
N2 0.036(3) 0.0410(19) 0.044(2) 0.0001(16) 0.0098(18) -0.0105(18)
C10 0.030(4) 0.037(2) 0.043(2) 0.0031(17) 0.013(2) 0.001(2)
C2 0.033(4) 0.039(2) 0.045(2) 0.0006(18) 0.007(2) -0.004(2)
C1 0.023(3) 0.037(2) 0.039(2) 0.0049(17) 0.0031(19) -0.004(2)
C18 0.022(4) 0.0320(19) 0.045(2) 0.0038(17) 0.008(2) -0.005(2)
C7 0.083(5) 0.039(2) 0.059(3) 0.003(2) -0.004(3) -0.016(3)
C17 0.032(4) 0.039(2) 0.055(3) 0.002(2) 0.009(2) -0.004(2)
C23 0.038(5) 0.048(3) 0.060(3) 0.001(2) 0.010(3) -0.001(3)
C13 0.035(5) 0.038(2) 0.057(3) 0.002(2) 0.009(3) 0.000(2)
C11 0.072(5) 0.060(3) 0.042(3) -0.001(2) 0.023(3) -0.020(3)
C6 0.045(4) 0.048(3) 0.045(3) 0.005(2) 0.002(2) -0.016(3)
C19 0.031(4) 0.056(3) 0.046(3) 0.001(2) 0.005(2) -0.001(2)
C5 0.056(5) 0.060(3) 0.054(3) 0.010(2) 0.006(3) -0.031(3)
C3 0.049(4) 0.057(3) 0.041(2) 0.000(2) 0.011(2) -0.007(3)
C20 0.048(5) 0.069(3) 0.056(3) -0.001(3) -0.007(3) -0.001(3)
C21 0.030(5) 0.074(4) 0.081(4) 0.013(3) -0.010(3) -0.005(3)
C16 0.045(5) 0.035(2) 0.069(3) -0.005(2) 0.009(3) 0.001(2)
C4 0.055(5) 0.071(3) 0.044(3) 0.011(2) 0.015(3) -0.015(3)
C8 0.075(6) 0.055(3) 0.109(6) 0.000(3) -0.027(4) -0.011(3)
C15 0.049(5) 0.046(3) 0.068(4) -0.002(2) 0.011(3) 0.016(3)
C14 0.030(4) 0.057(3) 0.079(4) 0.007(3) 0.023(3) 0.007(3)
C9 0.129(7) 0.068(4) 0.074(4) -0.029(3) 0.044(4) -0.039(4)
C22 0.025(5) 0.060(3) 0.091(5) 0.004(3) 0.017(3) 0.003(3)

loop_
_geom_bond_atom_site_label_1
_geom_bond_atom_site_label_2
_geom_bond_distance
_geom_bond_site_symmetry_2
_geom_bond_publ_flag
Pd C1 1.998(4) . ?
Pd O 2.106(3) . ?
Pd N1 2.134(4) . ?
Pd P 2.2193(12) . ?
P N2 1.685(4) . ?
P C12 1.812(5) . ?
P C18 1.817(5) . ?
O C10 1.293(5) . ?
N1 C7 1.457(6) . ?
N1 C9 1.467(7) . ?
N1 C8 1.481(8) . ?
C12 C13 1.379(7) . ?
C12 C17 1.395(6) . ?
N2 C10 1.299(6) . ?
C10 C11 1.514(6) . ?
C2 C3 1.383(7) . ?
C2 C1 1.395(6) . ?
C2 H2 0.9500 . ?
C1 C6 1.405(6) . ?
C18 C19 1.389(6) . ?
C18 C23 1.390(7) . ?
C7 C6 1.517(7) . ?
C7 H7A 0.9900 . ?
C7 H7B 0.9900 . ?
C17 C16 1.364(7) . ?
C17 H17 0.9500 . ?
C23 C22 1.370(8) . ?
C23 H23 0.9500 . ?
C13 C14 1.377(7) . ?
C13 H13 0.9500 . ?
C11 H11A 0.9800 . ?
C11 H11B 0.9800 . ?
C11 H11C 0.9800 . ?
C6 C5 1.388(7) . ?
C19 C20 1.396(8) . ?
C19 H19 0.9500 . ?
C5 C4 1.371(8) . ?
C5 H5 0.9500 . ?
C3 C4 1.386(8) . ?
C3 H3 0.9500 . ?
C20 C21 1.370(9) . ?
C20 H20 0.9500 . ?
C21 C22 1.370(9) . ?
C21 H21 0.9500 . ?
C16 C15 1.381(8) . ?
C16 H16 0.9500 . ?
C4 H4 0.9500 . ?
C8 H8A 0.9800 . ?
C8 H8B 0.9800 . ?
C8 H8C 0.9800 . ?
C15 C14 1.366(8) . ?
C15 H15 0.9500 . ?
C14 H14 0.9500 . ?
C9 H9A 0.9800 . ?
C9 H9B 0.9800 . ?
C9 H9C 0.9800 . ?
C22 H22 0.9500 . ?
